data_7701733
loop_
_publ_author_name
'Dale, Sarah'
'Bonanno, Nico M.'
'Pelaccia, Mark'
'Lough, Alan J.'
'Miyawaki, Atsuhiro'
'Takahashi, Kazuyuki'
'Lemaire, Martin T.'

_publ_section_title
;
 Ligand mixed-valence and electrical conductivity in coordination
 complexes containing a redox-active phenalenol-substituted ligand.
;
_journal_issue 23
_journal_name_full 'Dalton transactions (Cambridge, England : 2003)'
_journal_page_first 8053
_journal_page_last 8056
_journal_paper_doi 10.1039/c9dt01788g
_journal_volume 48
_journal_year 2019
_chemical_formula_moiety 'C36 H22 Fe N6 O2, C H Cl3'
_chemical_formula_sum 'C37 H23 Cl3 Fe N6 O2'
_chemical_formula_weight 745.81
_space_group_crystal_system triclinic
_space_group_IT_number 2
_space_group_name_Hall '-P 1'
_space_group_name_H-M_alt 'P -1'
_atom_sites_solution_hydrogens geom
_audit_creation_method SHELXL-2014/7
_audit_update_record
;
2018-06-20 deposited with the CCDC.	2019-05-15 downloaded from the CCDC.
;
_cell_angle_alpha 63.208(5)
_cell_angle_beta 83.982(5)
_cell_angle_gamma 77.463(5)
_cell_formula_units_Z 2
_cell_length_a 8.9729(16)
_cell_length_b 15.308(3)
_cell_length_c 15.837(3)
_cell_measurement_reflns_used 9929
_cell_measurement_temperature 300(2)
_cell_measurement_theta_max 25.84
_cell_measurement_theta_min 2.33
_cell_volume 1895.4(6)
_computing_cell_refinement APEX2
_computing_data_collection 'APEX2 (Bruker, 2014)'
_computing_data_reduction 'SAINT (Bruker, 2014)'
_computing_molecular_graphics 'PLATON (Spek, 2009)'
_computing_publication_material 'SHELXTL (Sheldrick, 2008)'
_computing_structure_refinement 'SHELXL-2014/7 (Sheldrick, 2015b)'
_computing_structure_solution 'SHELXT (Sheldrick, 2015a)'
_diffrn_ambient_temperature 300(2)
_diffrn_measured_fraction_theta_full 1.000
_diffrn_measured_fraction_theta_max 0.982
_diffrn_measurement_device_type 'Bruker Kappa APEX-DUO CCD'
_diffrn_measurement_method '\f and \w scans'
_diffrn_radiation_type MoK\a
_diffrn_radiation_wavelength 0.71073
_diffrn_reflns_av_R_equivalents 0.0518
_diffrn_reflns_av_unetI/netI 0.0579
_diffrn_reflns_Laue_measured_fraction_full 1.000
_diffrn_reflns_Laue_measured_fraction_max 0.982
_diffrn_reflns_limit_h_max 11
_diffrn_reflns_limit_h_min -11
_diffrn_reflns_limit_k_max 19
_diffrn_reflns_limit_k_min -19
_diffrn_reflns_limit_l_max 20
_diffrn_reflns_limit_l_min -20
_diffrn_reflns_number 39529
_diffrn_reflns_point_group_measured_fraction_full 1.000
_diffrn_reflns_point_group_measured_fraction_max 0.982
_diffrn_reflns_theta_full 25.242
_diffrn_reflns_theta_max 27.705
_diffrn_reflns_theta_min 1.440
_diffrn_source 'sealed tube with Bruker Triumph monochromator'
_exptl_absorpt_coefficient_mu 0.649
_exptl_absorpt_correction_T_max 0.7456
_exptl_absorpt_correction_T_min 0.6259
_exptl_absorpt_correction_type multi-scan
_exptl_absorpt_process_details 'SADABS (Bruker, 2014)'
_exptl_crystal_colour purple
_exptl_crystal_density_diffrn 1.307
_exptl_crystal_description Block
_exptl_crystal_F_000 760
_exptl_crystal_size_max 0.180
_exptl_crystal_size_mid 0.100
_exptl_crystal_size_min 0.050
_refine_diff_density_max 0.771
_refine_diff_density_min -0.592
_refine_diff_density_rms 0.086
_refine_ls_extinction_method none
_refine_ls_goodness_of_fit_ref 1.024
_refine_ls_hydrogen_treatment constr
_refine_ls_matrix_type full
_refine_ls_number_parameters 456
_refine_ls_number_reflns 8721
_refine_ls_number_restraints 0
_refine_ls_restrained_S_all 1.024
_refine_ls_R_factor_all 0.1222
_refine_ls_R_factor_gt 0.0720
_refine_ls_shift/su_max 0.000
_refine_ls_shift/su_mean 0.000
_refine_ls_structure_factor_coef Fsqd
_refine_ls_weighting_details 'w=1/[\s^2^(Fo^2^)+(0.1046P)^2^+3.2575P] where P=(Fo^2^+2Fc^2^)/3'
_refine_ls_weighting_scheme calc
_refine_ls_wR_factor_gt 0.1832
_refine_ls_wR_factor_ref 0.2273
_reflns_Friedel_coverage 0.000
_reflns_number_gt 5406
_reflns_number_total 8721
_reflns_threshold_expression 'I > 2\s(I)'
_cod_data_source_file c9dt01788g2.cif
_cod_data_source_block d1783_a_sq
_cod_database_code 7701733
_shelx_shelxl_version_number 2014/7
_shelx_space_group_comment
; 
The symmetry employed for this shelxl refinement is uniquely defined 
by the following loop, which should always be used as a source of 
symmetry information in preference to the above space-group names. 
They are only intended as comments. 
;
_shelx_estimated_absorpt_t_min 0.892
_shelx_estimated_absorpt_t_max 0.968

loop_
_space_group_symop_operation_xyz
'x, y, z'
'-x, -y, -z'

loop_
_atom_site_label
_atom_site_type_symbol
_atom_site_fract_x
_atom_site_fract_y
_atom_site_fract_z
_atom_site_U_iso_or_equiv
_atom_site_adp_type
_atom_site_occupancy
_atom_site_site_symmetry_order
_atom_site_calc_flag
_atom_site_refinement_flags_posn
_atom_site_refinement_flags_adp
_atom_site_refinement_flags_occupancy
_atom_site_disorder_assembly
_atom_site_disorder_group
Fe1 Fe 0.40955(6) 0.80339(4) 0.37189(4) 0.03529(19) Uani 1 1 d . . . . .
O1 O 0.6198(3) 0.75340(19) 0.40340(19) 0.0355(6) Uani 1 1 d . . . . .
O2 O 0.4542(3) 0.92262(19) 0.27245(18) 0.0366(6) Uani 1 1 d . . . . .
N1 N 0.3705(3) 0.8604(2) 0.4572(2) 0.0317(7) Uani 1 1 d . . . . .
N2 N 0.2269(4) 0.9030(3) 0.4665(3) 0.0437(8) Uani 1 1 d . . . . .
N3 N 0.1939(3) 0.8572(2) 0.3481(2) 0.0302(6) Uani 1 1 d . . . . .
N4 N 0.4338(3) 0.7386(2) 0.2917(2) 0.0342(7) Uani 1 1 d . . . . .
N5 N 0.3725(4) 0.6546(3) 0.3237(3) 0.0428(8) Uani 1 1 d . . . . .
N6 N 0.3615(3) 0.6754(2) 0.4624(2) 0.0315(7) Uani 1 1 d . . . . .
C1 C 0.6912(4) 0.7572(3) 0.4660(3) 0.0321(8) Uani 1 1 d . . . . .
C2 C 0.8485(4) 0.7055(3) 0.4810(3) 0.0447(10) Uani 1 1 d . . . . .
H2A H 0.8897 0.6706 0.4462 0.054 Uiso 1 1 calc R U . . .
C3 C 0.9363(5) 0.7065(4) 0.5434(4) 0.0553(12) Uani 1 1 d . . . . .
H3A H 1.0368 0.6719 0.5509 0.066 Uiso 1 1 calc R U . . .
C4 C 0.8812(5) 0.7589(4) 0.5989(3) 0.0483(10) Uani 1 1 d . . . . .
C5 C 0.9736(6) 0.7621(4) 0.6624(4) 0.0660(15) Uani 1 1 d . . . . .
H5A H 1.0748 0.7289 0.6692 0.079 Uiso 1 1 calc R U . . .
C6 C 0.9190(6) 0.8130(5) 0.7156(4) 0.0723(16) Uani 1 1 d . . . . .
H6A H 0.9829 0.8133 0.7580 0.087 Uiso 1 1 calc R U . . .
C7 C 0.7720(6) 0.8630(4) 0.7061(4) 0.0636(14) Uani 1 1 d . . . . .
H7A H 0.7369 0.8987 0.7410 0.076 Uiso 1 1 calc R U . . .
C8 C 0.6723(5) 0.8613(3) 0.6442(3) 0.0455(10) Uani 1 1 d . . . . .
C9 C 0.5187(6) 0.9085(4) 0.6361(3) 0.0571(13) Uani 1 1 d . . . . .
H9A H 0.4821 0.9426 0.6723 0.068 Uiso 1 1 calc R U . . .
C10 C 0.4212(5) 0.9065(4) 0.5775(3) 0.0516(12) Uani 1 1 d . . . . .
H10A H 0.3194 0.9374 0.5757 0.062 Uiso 1 1 calc R U . . .
C11 C 0.4724(4) 0.8578(3) 0.5187(3) 0.0377(9) Uani 1 1 d . . . . .
C12 C 0.6269(4) 0.8087(3) 0.5234(3) 0.0339(8) Uani 1 1 d . . . . .
C13 C 0.7260(5) 0.8083(3) 0.5886(3) 0.0393(9) Uani 1 1 d . . . . .
C14 C 0.1332(4) 0.9030(3) 0.4037(3) 0.0402(9) Uani 1 1 d . . . . .
C15 C -0.0213(5) 0.9505(4) 0.3957(4) 0.0545(12) Uani 1 1 d . . . . .
H15A H -0.0621 0.9819 0.4337 0.065 Uiso 1 1 calc R U . . .
C16 C -0.1107(5) 0.9498(4) 0.3310(4) 0.0572(13) Uani 1 1 d . . . . .
H16A H -0.2128 0.9813 0.3245 0.069 Uiso 1 1 calc R U . . .
C17 C -0.0484(5) 0.9021(4) 0.2754(3) 0.0491(11) Uani 1 1 d . . . . .
H17A H -0.1077 0.9008 0.2313 0.059 Uiso 1 1 calc R U . . .
C18 C 0.1038(5) 0.8565(3) 0.2869(3) 0.0402(9) Uani 1 1 d . . . . .
H18A H 0.1452 0.8237 0.2502 0.048 Uiso 1 1 calc R U . . .
C19 C 0.5335(4) 0.9300(3) 0.1971(3) 0.0358(8) Uani 1 1 d . . . . .
C20 C 0.5845(5) 1.0227(3) 0.1424(3) 0.0463(10) Uani 1 1 d . . . . .
H20A H 0.5540 1.0740 0.1603 0.056 Uiso 1 1 calc R U . . .
C21 C 0.6762(6) 1.0371(4) 0.0652(3) 0.0529(11) Uani 1 1 d . . . . .
H21A H 0.7123 1.0964 0.0336 0.064 Uiso 1 1 calc R U . . .
C22 C 0.7172(5) 0.9636(4) 0.0324(3) 0.0480(11) Uani 1 1 d . . . . .
C23 C 0.8110(6) 0.9794(4) -0.0486(3) 0.0673(15) Uani 1 1 d . . . . .
H23A H 0.8489 1.0381 -0.0797 0.081 Uiso 1 1 calc R U . . .
C24 C 0.8467(7) 0.9082(5) -0.0820(4) 0.0724(16) Uani 1 1 d . . . . .
H24A H 0.9111 0.9182 -0.1342 0.087 Uiso 1 1 calc R U . . .
C25 C 0.7879(7) 0.8233(5) -0.0389(4) 0.0690(15) Uani 1 1 d . . . . .
H25A H 0.8103 0.7770 -0.0635 0.083 Uiso 1 1 calc R U . . .
C26 C 0.6944(5) 0.8040(4) 0.0420(3) 0.0495(11) Uani 1 1 d . . . . .
C27 C 0.6312(6) 0.7163(4) 0.0873(3) 0.0575(13) Uani 1 1 d . . . . .
H27A H 0.6521 0.6704 0.0623 0.069 Uiso 1 1 calc R U . . .
C28 C 0.5422(5) 0.6970(3) 0.1653(3) 0.0485(11) Uani 1 1 d . . . . .
H28A H 0.4999 0.6399 0.1912 0.058 Uiso 1 1 calc R U . . .
C29 C 0.5119(4) 0.7635(3) 0.2088(3) 0.0367(9) Uani 1 1 d . . . . .
C30 C 0.5691(4) 0.8553(3) 0.1640(3) 0.0341(8) Uani 1 1 d . . . . .
C31 C 0.6601(5) 0.8737(3) 0.0801(3) 0.0421(10) Uani 1 1 d . . . . .
C32 C 0.3429(4) 0.6210(3) 0.4162(3) 0.0384(9) Uani 1 1 d . . . . .
C33 C 0.2988(5) 0.5269(3) 0.4693(4) 0.0512(11) Uani 1 1 d . . . . .
H33A H 0.2764 0.4920 0.4385 0.061 Uiso 1 1 calc R U . . .
C34 C 0.2897(6) 0.4881(4) 0.5656(4) 0.0560(12) Uani 1 1 d . . . . .
H34A H 0.2647 0.4255 0.6009 0.067 Uiso 1 1 calc R U . . .
C35 C 0.3180(5) 0.5426(3) 0.6107(3) 0.0503(11) Uani 1 1 d . . . . .
H35A H 0.3128 0.5167 0.6763 0.060 Uiso 1 1 calc R U . . .
C36 C 0.3537(4) 0.6349(3) 0.5570(3) 0.0418(9) Uani 1 1 d . . . . .
H36A H 0.3732 0.6709 0.5874 0.050 Uiso 1 1 calc R U . . .
C37 C 0.1282(10) 0.6238(7) 0.2088(6) 0.114(3) Uani 1 1 d . . . . .
H37 H 0.2114 0.6253 0.2434 0.137 Uiso 1 1 calc R U . A 1
Cl1 Cl 0.1109(11) 0.5039(5) 0.2450(7) 0.262(4) Uani 0.676(8) 1 d . . P B 1
Cl1A Cl 0.242(3) 0.5147(16) 0.1972(16) 0.290(10) Uiso 0.324(8) 1 d . . P B 2
Cl2 Cl 0.1613(7) 0.6805(7) 0.0944(3) 0.193(3) Uani 0.676(8) 1 d . . P B 1
Cl2A Cl 0.1115(13) 0.7413(8) 0.1087(8) 0.137(4) Uiso 0.324(8) 1 d . . P B 2
Cl3 Cl -0.0516(4) 0.6790(5) 0.2438(3) 0.140(2) Uani 0.676(8) 1 d . . P B 1
Cl3A Cl -0.0026(17) 0.5890(13) 0.2781(10) 0.192(5) Uiso 0.324(8) 1 d . . P B 2

loop_
_atom_site_aniso_label
_atom_site_aniso_U_11
_atom_site_aniso_U_22
_atom_site_aniso_U_33
_atom_site_aniso_U_23
_atom_site_aniso_U_13
_atom_site_aniso_U_12
Fe1 0.0305(3) 0.0414(3) 0.0371(3) -0.0216(3) 0.0014(2) -0.0040(2)
O1 0.0307(13) 0.0371(15) 0.0421(15) -0.0224(12) 0.0047(11) -0.0041(11)
O2 0.0389(14) 0.0330(14) 0.0366(14) -0.0164(12) 0.0097(11) -0.0067(11)
N1 0.0233(14) 0.0328(17) 0.0391(17) -0.0184(14) 0.0021(12) -0.0010(12)
N2 0.0324(17) 0.055(2) 0.049(2) -0.0331(18) -0.0013(15) 0.0037(15)
N3 0.0305(15) 0.0255(15) 0.0296(15) -0.0095(13) 0.0004(12) -0.0016(12)
N4 0.0323(16) 0.0320(17) 0.0395(17) -0.0176(14) 0.0011(13) -0.0053(13)
N5 0.0409(19) 0.048(2) 0.050(2) -0.0287(17) 0.0024(15) -0.0135(16)
N6 0.0195(14) 0.0333(17) 0.0383(17) -0.0151(14) 0.0012(12) -0.0002(12)
C1 0.0305(18) 0.0240(18) 0.037(2) -0.0110(15) 0.0034(15) -0.0040(14)
C2 0.0288(19) 0.050(3) 0.063(3) -0.035(2) 0.0000(18) 0.0000(18)
C3 0.029(2) 0.065(3) 0.074(3) -0.039(3) -0.006(2) 0.008(2)
C4 0.040(2) 0.052(3) 0.053(3) -0.027(2) -0.0041(19) -0.002(2)
C5 0.040(3) 0.088(4) 0.078(4) -0.047(3) -0.016(2) 0.004(3)
C6 0.060(3) 0.097(4) 0.076(4) -0.054(4) -0.025(3) -0.003(3)
C7 0.065(3) 0.079(4) 0.061(3) -0.045(3) -0.013(3) -0.005(3)
C8 0.044(2) 0.058(3) 0.040(2) -0.027(2) -0.0023(18) -0.008(2)
C9 0.057(3) 0.075(3) 0.054(3) -0.047(3) -0.004(2) 0.003(2)
C10 0.037(2) 0.071(3) 0.058(3) -0.046(3) -0.004(2) 0.006(2)
C11 0.034(2) 0.040(2) 0.041(2) -0.0215(18) 0.0054(16) -0.0049(17)
C12 0.0324(19) 0.032(2) 0.035(2) -0.0143(16) 0.0037(15) -0.0050(16)
C13 0.037(2) 0.041(2) 0.039(2) -0.0167(18) 0.0003(17) -0.0076(17)
C14 0.036(2) 0.037(2) 0.045(2) -0.0201(19) 0.0004(17) 0.0017(17)
C15 0.034(2) 0.068(3) 0.069(3) -0.045(3) -0.005(2) 0.009(2)
C16 0.029(2) 0.067(3) 0.074(3) -0.037(3) -0.009(2) 0.010(2)
C17 0.038(2) 0.060(3) 0.048(2) -0.023(2) -0.0125(19) -0.001(2)
C18 0.044(2) 0.044(2) 0.033(2) -0.0169(18) -0.0027(17) -0.0062(18)
C19 0.0315(19) 0.042(2) 0.036(2) -0.0185(18) -0.0023(15) -0.0045(16)
C20 0.050(2) 0.046(3) 0.045(2) -0.021(2) 0.0040(19) -0.013(2)
C21 0.062(3) 0.051(3) 0.038(2) -0.009(2) 0.006(2) -0.021(2)
C22 0.044(2) 0.061(3) 0.032(2) -0.016(2) 0.0036(18) -0.009(2)
C23 0.075(4) 0.078(4) 0.042(3) -0.019(3) 0.019(2) -0.025(3)
C24 0.074(4) 0.095(5) 0.046(3) -0.033(3) 0.021(3) -0.016(3)
C25 0.080(4) 0.086(4) 0.044(3) -0.038(3) 0.014(3) -0.007(3)
C26 0.051(3) 0.062(3) 0.036(2) -0.027(2) 0.0039(19) -0.003(2)
C27 0.068(3) 0.070(3) 0.052(3) -0.044(3) 0.009(2) -0.011(3)
C28 0.056(3) 0.050(3) 0.049(3) -0.031(2) 0.007(2) -0.013(2)
C29 0.0328(19) 0.041(2) 0.039(2) -0.0221(18) -0.0023(16) -0.0010(17)
C30 0.0284(18) 0.043(2) 0.0298(19) -0.0168(17) -0.0014(14) -0.0015(16)
C31 0.036(2) 0.054(3) 0.033(2) -0.0188(19) 0.0004(16) -0.0044(19)
C32 0.0286(18) 0.038(2) 0.051(2) -0.0234(19) -0.0044(17) 0.0009(16)
C33 0.051(3) 0.047(3) 0.064(3) -0.029(2) 0.003(2) -0.014(2)
C34 0.056(3) 0.039(3) 0.064(3) -0.014(2) 0.004(2) -0.011(2)
C35 0.049(3) 0.048(3) 0.044(2) -0.014(2) 0.0060(19) -0.008(2)
C36 0.035(2) 0.049(3) 0.041(2) -0.020(2) 0.0016(17) -0.0047(18)
C37 0.117(7) 0.142(8) 0.096(5) -0.050(5) 0.010(5) -0.058(6)
Cl1 0.298(10) 0.146(5) 0.369(11) -0.127(6) 0.030(8) -0.082(5)
Cl2 0.174(5) 0.273(9) 0.087(3) -0.022(4) -0.004(3) -0.084(5)
Cl3 0.098(3) 0.193(5) 0.157(4) -0.098(4) -0.003(2) -0.030(3)

loop_
_atom_type_symbol
_atom_type_description
_atom_type_scat_dispersion_real
_atom_type_scat_dispersion_imag
_atom_type_scat_source
C C 0.0033 0.0016 'International Tables Vol C Tables 4.2.6.8 and 6.1.1.4'
H H 0.0000 0.0000 'International Tables Vol C Tables 4.2.6.8 and 6.1.1.4'
N N 0.0061 0.0033 'International Tables Vol C Tables 4.2.6.8 and 6.1.1.4'
O O 0.0106 0.0060 'International Tables Vol C Tables 4.2.6.8 and 6.1.1.4'
Cl Cl 0.1484 0.1585 'International Tables Vol C Tables 4.2.6.8 and 6.1.1.4'
Fe Fe 0.3463 0.8444 'International Tables Vol C Tables 4.2.6.8 and 6.1.1.4'

loop_
_geom_angle_atom_site_label_1
_geom_angle_atom_site_label_2
_geom_angle_atom_site_label_3
_geom_angle
N1 Fe1 O2 92.11(12)
N1 Fe1 O1 94.17(12)
O2 Fe1 O1 91.31(12)
N1 Fe1 N4 174.44(13)
O2 Fe1 N4 92.44(13)
O1 Fe1 N4 88.91(12)
N1 Fe1 N3 81.29(13)
O2 Fe1 N3 89.45(12)
O1 Fe1 N3 175.43(12)
N4 Fe1 N3 95.57(13)
N1 Fe1 N6 94.69(13)
O2 Fe1 N6 172.94(12)
O1 Fe1 N6 90.07(12)
N4 Fe1 N6 80.66(13)
N3 Fe1 N6 89.73(12)
C1 O1 Fe1 127.9(2)
C19 O2 Fe1 125.8(2)
N2 N1 C11 113.9(3)
N2 N1 Fe1 118.3(2)
C11 N1 Fe1 127.5(2)
N1 N2 C14 110.6(3)
C18 N3 C14 118.8(3)
C18 N3 Fe1 129.9(3)
C14 N3 Fe1 111.3(2)
C29 N4 N5 116.3(3)
C29 N4 Fe1 127.1(3)
N5 N4 Fe1 116.5(2)
C32 N5 N4 109.9(3)
C36 N6 C32 119.7(3)
C36 N6 Fe1 130.0(3)
C32 N6 Fe1 110.1(3)
O1 C1 C2 116.6(3)
O1 C1 C12 125.1(3)
C2 C1 C12 118.4(3)
C3 C2 C1 122.0(4)
C3 C2 H2A 119.0
C1 C2 H2A 119.0
C2 C3 C4 122.1(4)
C2 C3 H3A 118.9
C4 C3 H3A 118.9
C5 C4 C13 119.8(4)
C5 C4 C3 122.3(4)
C13 C4 C3 117.9(4)
C6 C5 C4 121.7(5)
C6 C5 H5A 119.1
C4 C5 H5A 119.1
C7 C6 C5 120.2(5)
C7 C6 H6A 119.9
C5 C6 H6A 119.9
C6 C7 C8 120.9(5)
C6 C7 H7A 119.6
C8 C7 H7A 119.6
C9 C8 C7 122.0(4)
C9 C8 C13 117.9(4)
C7 C8 C13 120.1(4)
C10 C9 C8 122.5(4)
C10 C9 H9A 118.7
C8 C9 H9A 118.7
C9 C10 C11 120.9(4)
C9 C10 H10A 119.6
C11 C10 H10A 119.6
N1 C11 C12 121.4(3)
N1 C11 C10 119.2(3)
C12 C11 C10 119.4(4)
C11 C12 C13 118.7(3)
C11 C12 C1 123.8(3)
C13 C12 C1 117.5(3)
C4 C13 C12 122.0(4)
C4 C13 C8 117.4(4)
C12 C13 C8 120.5(4)
N3 C14 N2 118.3(3)
N3 C14 C15 120.9(4)
N2 C14 C15 120.8(4)
C16 C15 C14 119.0(4)
C16 C15 H15A 120.5
C14 C15 H15A 120.5
C15 C16 C17 119.8(4)
C15 C16 H16A 120.1
C17 C16 H16A 120.1
C18 C17 C16 118.4(4)
C18 C17 H17A 120.8
C16 C17 H17A 120.8
N3 C18 C17 123.2(4)
N3 C18 H18A 118.4
C17 C18 H18A 118.4
O2 C19 C30 125.2(4)
O2 C19 C20 116.2(3)
C30 C19 C20 118.6(4)
C21 C20 C19 121.6(4)
C21 C20 H20A 119.2
C19 C20 H20A 119.2
C20 C21 C22 121.0(4)
C20 C21 H21A 119.5
C22 C21 H21A 119.5
C21 C22 C23 120.8(5)
C21 C22 C31 119.3(4)
C23 C22 C31 119.9(5)
C24 C23 C22 120.4(5)
C24 C23 H23A 119.8
C22 C23 H23A 119.8
C25 C24 C23 120.2(5)
C25 C24 H24A 119.9
C23 C24 H24A 119.9
C24 C25 C26 121.5(5)
C24 C25 H25A 119.2
C26 C25 H25A 119.2
C25 C26 C31 119.7(5)
C25 C26 C27 122.1(4)
C31 C26 C27 118.2(4)
C28 C27 C26 122.4(4)
C28 C27 H27A 118.8
C26 C27 H27A 118.8
C27 C28 C29 120.9(4)
C27 C28 H28A 119.6
C29 C28 H28A 119.6
N4 C29 C28 120.0(4)
N4 C29 C30 121.1(3)
C28 C29 C30 118.9(4)
C19 C30 C31 118.7(4)
C19 C30 C29 123.0(3)
C31 C30 C29 118.3(4)
C26 C31 C22 118.2(4)
C26 C31 C30 121.3(4)
C22 C31 C30 120.5(4)
N5 C32 N6 120.0(4)
N5 C32 C33 120.9(4)
N6 C32 C33 119.0(4)
C34 C33 C32 119.7(4)
C34 C33 H33A 120.2
C32 C33 H33A 120.2
C33 C34 C35 119.7(4)
C33 C34 H34A 120.1
C35 C34 H34A 120.1
C36 C35 C34 119.0(4)
C36 C35 H35A 120.5
C34 C35 H35A 120.5
N6 C36 C35 122.6(4)
N6 C36 H36A 118.7
C35 C36 H36A 118.7
Cl2 C37 Cl1 112.2(7)
Cl3A C37 Cl2A 124.0(9)
Cl2 C37 Cl3 112.7(6)
Cl1 C37 Cl3 103.5(6)
Cl3A C37 Cl1A 107.5(11)
Cl2A C37 Cl1A 118.2(9)
Cl2 C37 H37 109.4
Cl1 C37 H37 109.4
Cl3 C37 H37 109.4

loop_
_geom_bond_atom_site_label_1
_geom_bond_atom_site_label_2
_geom_bond_distance
Fe1 N1 1.881(3)
Fe1 O2 1.889(3)
Fe1 O1 1.903(3)
Fe1 N4 1.906(3)
Fe1 N3 1.935(3)
Fe1 N6 1.946(3)
O1 C1 1.264(4)
O2 C19 1.295(4)
N1 N2 1.338(4)
N1 C11 1.387(5)
N2 C14 1.368(5)
N3 C18 1.330(5)
N3 C14 1.361(5)
N4 C29 1.353(5)
N4 N5 1.368(4)
N5 C32 1.335(5)
N6 C36 1.339(5)
N6 C32 1.374(5)
C1 C2 1.447(5)
C1 C12 1.455(5)
C2 C3 1.333(6)
C2 H2A 0.9300
C3 C4 1.426(6)
C3 H3A 0.9300
C4 C5 1.392(6)
C4 C13 1.421(6)
C5 C6 1.377(7)
C5 H5A 0.9300
C6 C7 1.359(7)
C6 H6A 0.9300
C7 C8 1.407(6)
C7 H7A 0.9300
C8 C9 1.400(6)
C8 C13 1.432(6)
C9 C10 1.355(6)
C9 H9A 0.9300
C10 C11 1.422(5)
C10 H10A 0.9300
C11 C12 1.418(5)
C12 C13 1.429(5)
C14 C15 1.409(6)
C15 C16 1.370(6)
C15 H15A 0.9300
C16 C17 1.387(6)
C16 H16A 0.9300
C17 C18 1.381(6)
C17 H17A 0.9300
C18 H18A 0.9300
C19 C30 1.426(5)
C19 C20 1.436(6)
C20 C21 1.359(6)
C20 H20A 0.9300
C21 C22 1.407(7)
C21 H21A 0.9300
C22 C23 1.412(6)
C22 C31 1.420(6)
C23 C24 1.380(8)
C23 H23A 0.9300
C24 C25 1.361(8)
C24 H24A 0.9300
C25 C26 1.405(6)
C25 H25A 0.9300
C26 C31 1.413(6)
C26 C27 1.420(7)
C27 C28 1.348(6)
C27 H27A 0.9300
C28 C29 1.433(5)
C28 H28A 0.9300
C29 C30 1.442(6)
C30 C31 1.430(5)
C32 C33 1.423(6)
C33 C34 1.365(7)
C33 H33A 0.9300
C34 C35 1.392(7)
C34 H34A 0.9300
C35 C36 1.371(6)
C35 H35A 0.9300
C36 H36A 0.9300
C37 Cl3A 1.529(14)
C37 Cl2 1.646(9)
C37 Cl1 1.697(10)
C37 Cl2A 1.771(13)
C37 Cl3 1.807(10)
C37 Cl1A 1.83(2)
C37 H37 0.9800

loop_
_geom_torsion_atom_site_label_1
_geom_torsion_atom_site_label_2
_geom_torsion_atom_site_label_3
_geom_torsion_atom_site_label_4
_geom_torsion
N1 Fe1 O2 C19 158.7(3)
O1 Fe1 O2 C19 64.5(3)
N4 Fe1 O2 C19 -24.5(3)
N3 Fe1 O2 C19 -120.0(3)
O2 Fe1 N1 N2 92.3(3)
O1 Fe1 N1 N2 -176.2(3)
N3 Fe1 N1 N2 3.2(3)
N6 Fe1 N1 N2 -85.8(3)
O2 Fe1 N1 C11 -92.8(3)
O1 Fe1 N1 C11 -1.4(3)
N3 Fe1 N1 C11 178.0(3)
N6 Fe1 N1 C11 89.0(3)
C11 N1 N2 C14 180.0(3)
Fe1 N1 N2 C14 -4.5(4)
C29 N4 N5 C32 160.4(3)
Fe1 N4 N5 C32 -16.4(4)
Fe1 O1 C1 C2 174.7(3)
Fe1 O1 C1 C12 -4.8(5)
O1 C1 C2 C3 178.3(4)
C12 C1 C2 C3 -2.1(6)
C1 C2 C3 C4 -0.3(8)
C2 C3 C4 C5 -178.4(5)
C2 C3 C4 C13 2.1(7)
C13 C4 C5 C6 -0.6(9)
C3 C4 C5 C6 179.9(6)
C4 C5 C6 C7 -0.7(10)
C5 C6 C7 C8 1.7(9)
C6 C7 C8 C9 177.3(5)
C6 C7 C8 C13 -1.4(8)
C7 C8 C9 C10 -179.3(5)
C13 C8 C9 C10 -0.6(8)
C8 C9 C10 C11 -1.8(8)
N2 N1 C11 C12 175.2(3)
Fe1 N1 C11 C12 0.2(5)
N2 N1 C11 C10 -5.5(5)
Fe1 N1 C11 C10 179.4(3)
C9 C10 C11 N1 -177.7(4)
C9 C10 C11 C12 1.6(7)
N1 C11 C12 C13 -179.7(3)
C10 C11 C12 C13 1.0(6)
N1 C11 C12 C1 -0.3(6)
C10 C11 C12 C1 -179.6(4)
O1 C1 C12 C11 2.8(6)
C2 C1 C12 C11 -176.8(4)
O1 C1 C12 C13 -177.8(3)
C2 C1 C12 C13 2.6(5)
C5 C4 C13 C12 179.0(4)
C3 C4 C13 C12 -1.5(7)
C5 C4 C13 C8 0.9(7)
C3 C4 C13 C8 -179.5(4)
C11 C12 C13 C4 178.6(4)
C1 C12 C13 C4 -0.9(6)
C11 C12 C13 C8 -3.4(6)
C1 C12 C13 C8 177.1(4)
C9 C8 C13 C4 -178.7(4)
C7 C8 C13 C4 0.0(7)
C9 C8 C13 C12 3.2(6)
C7 C8 C13 C12 -178.1(4)
C18 N3 C14 N2 179.9(4)
Fe1 N3 C14 N2 -1.2(5)
C18 N3 C14 C15 -1.2(6)
Fe1 N3 C14 C15 177.8(4)
N1 N2 C14 N3 3.6(5)
N1 N2 C14 C15 -175.3(4)
N3 C14 C15 C16 0.2(7)
N2 C14 C15 C16 179.1(4)
C14 C15 C16 C17 0.5(8)
C15 C16 C17 C18 -0.2(8)
C14 N3 C18 C17 1.5(6)
Fe1 N3 C18 C17 -177.2(3)
C16 C17 C18 N3 -0.8(7)
Fe1 O2 C19 C30 16.5(5)
Fe1 O2 C19 C20 -165.4(3)
O2 C19 C20 C21 176.0(4)
C30 C19 C20 C21 -5.8(6)
C19 C20 C21 C22 3.9(7)
C20 C21 C22 C23 179.2(5)
C20 C21 C22 C31 0.8(7)
C21 C22 C23 C24 -177.9(5)
C31 C22 C23 C24 0.4(8)
C22 C23 C24 C25 2.0(9)
C23 C24 C25 C26 -2.2(9)
C24 C25 C26 C31 -0.2(8)
C24 C25 C26 C27 179.4(5)
C25 C26 C27 C28 179.6(5)
C31 C26 C27 C28 -0.8(7)
C26 C27 C28 C29 -2.5(8)
N5 N4 C29 C28 -7.4(5)
Fe1 N4 C29 C28 168.9(3)
N5 N4 C29 C30 174.2(3)
Fe1 N4 C29 C30 -9.5(5)
C27 C28 C29 N4 -174.0(4)
C27 C28 C29 C30 4.4(7)
O2 C19 C30 C31 -179.0(3)
C20 C19 C30 C31 2.9(5)
O2 C19 C30 C29 3.8(6)
C20 C19 C30 C29 -174.3(4)
N4 C29 C30 C19 -7.3(6)
C28 C29 C30 C19 174.3(4)
N4 C29 C30 C31 175.5(3)
C28 C29 C30 C31 -2.9(5)
C25 C26 C31 C22 2.5(6)
C27 C26 C31 C22 -177.1(4)
C25 C26 C31 C30 -178.1(4)
C27 C26 C31 C30 2.3(6)
C21 C22 C31 C26 175.7(4)
C23 C22 C31 C26 -2.6(6)
C21 C22 C31 C30 -3.6(6)
C23 C22 C31 C30 178.0(4)
C19 C30 C31 C26 -177.7(4)
C29 C30 C31 C26 -0.4(6)
C19 C30 C31 C22 1.7(6)
C29 C30 C31 C22 179.0(4)
N4 N5 C32 N6 6.0(5)
N4 N5 C32 C33 -171.0(3)
C36 N6 C32 N5 -170.1(3)
Fe1 N6 C32 N5 6.3(4)
C36 N6 C32 C33 6.9(5)
Fe1 N6 C32 C33 -176.6(3)
N5 C32 C33 C34 171.0(4)
N6 C32 C33 C34 -6.0(6)
C32 C33 C34 C35 2.4(7)
C33 C34 C35 C36 0.4(7)
C32 N6 C36 C35 -4.2(6)
Fe1 N6 C36 C35 -179.9(3)
C34 C35 C36 N6 0.5(7)
